data_7038300
loop_
_publ_author_name
'Maragani, Ramesh'
'Gautam, Prabhat'
'Mobin, Shaikh M.'
'Misra, Rajneesh'

_publ_section_title
;
 C2-Symmetric ferrocenyl bisthiazoles: synthesis, photophysical,
 electrochemical and DFT studies.
;
_journal_issue 11
_journal_name_full 'Dalton transactions (Cambridge, England : 2003)'
_journal_page_first 4802
_journal_page_last 4809
_journal_paper_doi 10.1039/c5dt04988a
_journal_volume 45
_journal_year 2016
_chemical_formula_sum 'C38 H44 Fe2 N2 S2'
_chemical_formula_weight 704.57
_space_group_crystal_system triclinic
_space_group_IT_number 2
_space_group_name_Hall '-P 1'
_space_group_name_H-M_alt 'P -1'
_symmetry_space_group_name_Hall '-P 1'
_symmetry_space_group_name_H-M 'P -1'
_atom_sites_solution_hydrogens geom
_audit_block_doi 10.5517/cc1kcx3y
_audit_creation_method SHELXL-2014/7
_audit_update_record
;
2016-02-03 deposited with the CCDC.
2016-02-04 downloaded from the CCDC.
;
_cell_angle_alpha 104.175(8)
_cell_angle_beta 103.557(7)
_cell_angle_gamma 100.421(8)
_cell_formula_units_Z 1
_cell_length_a 7.4356(6)
_cell_length_b 9.4508(10)
_cell_length_c 13.6586(10)
_cell_measurement_reflns_used 1597
_cell_measurement_temperature 293(2)
_cell_measurement_theta_max 69.5400
_cell_measurement_theta_min 5.1460
_cell_volume 875.28(15)
_computing_cell_refinement 'CrysAlis RED, Oxford Diffraction Ltd.,'
_computing_data_collection 'CrysAlis CCD, Oxford Diffraction Ltd.,'
_computing_data_reduction 'CrysAlis RED, Oxford Diffraction Ltd.,'
_computing_molecular_graphics Ortep3
_computing_publication_material Shelx97
_computing_structure_refinement 'SHELXL-2014/7 (Sheldrick, 2014)'
_computing_structure_solution 'SHELXS-97 (Sheldrick, 1997)'
_diffrn_ambient_temperature 293(2)
_diffrn_detector_area_resol_mean 15.9948
_diffrn_measured_fraction_theta_full 0.990
_diffrn_measured_fraction_theta_max 0.966
_diffrn_measurement_device_type 'OXFORD DIFFRACTION SUPER NOVA'
_diffrn_measurement_method \w/q-scan
_diffrn_radiation_monochromator graphite
_diffrn_radiation_source 'Micro-Focus (Cu) X-ray Source'
_diffrn_radiation_type CuK\a
_diffrn_radiation_wavelength 1.5418
_diffrn_reflns_av_R_equivalents 0.0437
_diffrn_reflns_av_unetI/netI 0.0501
_diffrn_reflns_Laue_measured_fraction_full 0.990
_diffrn_reflns_Laue_measured_fraction_max 0.966
_diffrn_reflns_limit_h_max 7
_diffrn_reflns_limit_h_min -8
_diffrn_reflns_limit_k_max 11
_diffrn_reflns_limit_k_min -11
_diffrn_reflns_limit_l_max 16
_diffrn_reflns_limit_l_min -12
_diffrn_reflns_number 5509
_diffrn_reflns_point_group_measured_fraction_full 0.990
_diffrn_reflns_point_group_measured_fraction_max 0.966
_diffrn_reflns_theta_full 67.684
_diffrn_reflns_theta_max 71.199
_diffrn_reflns_theta_min 4.989
_exptl_absorpt_coefficient_mu 7.967
_exptl_absorpt_correction_T_max 1.00000
_exptl_absorpt_correction_T_min 0.60378
_exptl_absorpt_correction_type multi-scan
_exptl_absorpt_process_details
;
CrysAlisPro, Agilent Technologies,
Version 1.171.37.35 (release 13-08-2014 CrysAlis171 .NET)
(compiled Aug 13 2014,18:06:01)
Empirical absorption correction using spherical harmonics,
 implemented in SCALE3 ABSPACK scaling algorithm.
;
_exptl_crystal_colour orange
_exptl_crystal_density_diffrn 1.337
_exptl_crystal_density_method 'not measured'
_exptl_crystal_description block
_exptl_crystal_F_000 370
_exptl_crystal_size_max 0.330
_exptl_crystal_size_mid 0.290
_exptl_crystal_size_min 0.210
_refine_diff_density_max 0.638
_refine_diff_density_min -0.460
_refine_diff_density_rms 0.097
_refine_ls_extinction_method none
_refine_ls_goodness_of_fit_ref 1.058
_refine_ls_hydrogen_treatment constr
_refine_ls_matrix_type full
_refine_ls_number_parameters 211
_refine_ls_number_reflns 3281
_refine_ls_number_restraints 277
_refine_ls_restrained_S_all 1.076
_refine_ls_R_factor_all 0.0906
_refine_ls_R_factor_gt 0.0746
_refine_ls_shift/su_max 0.000
_refine_ls_shift/su_mean 0.000
_refine_ls_structure_factor_coef Fsqd
_refine_ls_weighting_details 'w=1/[\s^2^(Fo^2^)+(0.1424P)^2^+0.1860P] where P=(Fo^2^+2Fc^2^)/3'
_refine_ls_weighting_scheme calc
_refine_ls_wR_factor_gt 0.2114
_refine_ls_wR_factor_ref 0.2377
_reflns_Friedel_coverage 0.000
_reflns_number_gt 2533
_reflns_number_total 3281
_reflns_threshold_expression 'I > 2\s(I)'
_cod_data_source_file c5dt04988a2.cif
_cod_data_source_block 3
_cod_depositor_comments 'Adding full bibliography for 7038299--7038300.cif.'
_cod_original_cell_volume 875.28(14)
_cod_database_code 7038300
_shelx_shelxl_version_number 2014/7
_shelx_space_group_comment
;
The symmetry employed for this shelxl refinement is uniquely defined
by the following loop, which should always be used as a source of
symmetry information in preference to the above space-group names.
They are only intended as comments.
;
_shelx_estimated_absorpt_t_min 0.179
_shelx_estimated_absorpt_t_max 0.285

loop_
_space_group_symop_operation_xyz
'x, y, z'
'-x, -y, -z'

loop_
_atom_site_label
_atom_site_type_symbol
_atom_site_fract_x
_atom_site_fract_y
_atom_site_fract_z
_atom_site_U_iso_or_equiv
_atom_site_adp_type
_atom_site_occupancy
_atom_site_site_symmetry_order
_atom_site_calc_flag
_atom_site_refinement_flags_posn
_atom_site_refinement_flags_adp
_atom_site_refinement_flags_occupancy
_atom_site_disorder_assembly
_atom_site_disorder_group
Fe1 Fe 0.37359(9) 0.53863(9) 0.72033(6) 0.0692(3) Uani 1 1 d . U . . .
S1 S 0.4665(2) 0.78169(16) 0.53105(12) 0.0784(4) Uani 1 1 d . U . . .
C1 C 0.4424(7) 0.9575(6) 0.5241(4) 0.0691(11) Uani 1 1 d . U . . .
N1 N 0.3129(7) 1.0014(5) 0.5634(4) 0.0784(11) Uani 1 1 d . U . . .
C3 C 0.2204(8) 0.8946(6) 0.5995(5) 0.0760(13) Uani 1 1 d . U . . .
C4 C 0.2874(7) 0.7679(6) 0.5917(4) 0.0668(11) Uani 1 1 d . U . . .
C5 C 0.0594(9) 0.9265(7) 0.6426(5) 0.0891(16) Uani 1 1 d D U . . .
H5A H -0.0252 0.9615 0.5936 0.107 Uiso 1 1 calc R U . . .
H5B H -0.0132 0.8330 0.6468 0.107 Uiso 1 1 calc R U . . .
C11 C 0.2209(6) 0.6308(6) 0.6160(4) 0.0661(11) Uani 1 1 d . U . . .
C12 C 0.1298(7) 0.6115(7) 0.6952(5) 0.0815(14) Uani 1 1 d . U . . .
H12 H 0.1030 0.6879 0.7427 0.098 Uiso 1 1 calc R U . . .
C13 C 0.0876(8) 0.4573(8) 0.6890(6) 0.0915(16) Uani 1 1 d . U . . .
H13 H 0.0283 0.4146 0.7315 0.110 Uiso 1 1 calc R U . . .
C14 C 0.1507(9) 0.3799(7) 0.6074(5) 0.0897(15) Uani 1 1 d . U . . .
H14 H 0.1388 0.2765 0.5860 0.108 Uiso 1 1 calc R U . . .
C15 C 0.2332(8) 0.4824(6) 0.5640(4) 0.0762(12) Uani 1 1 d . U . . .
H15 H 0.2882 0.4591 0.5095 0.091 Uiso 1 1 calc R U . . .
C16 C 0.6409(10) 0.6716(11) 0.7894(7) 0.124(2) Uani 1 1 d . U . . .
H16 H 0.6860 0.7641 0.7796 0.149 Uiso 1 1 calc R U . . .
C17 C 0.5467(11) 0.6452(12) 0.8684(6) 0.127(2) Uani 1 1 d . U . . .
H17 H 0.5183 0.7163 0.9189 0.152 Uiso 1 1 calc R U . . .
C18 C 0.5085(11) 0.4875(11) 0.8508(6) 0.117(2) Uani 1 1 d . U . . .
H18 H 0.4500 0.4344 0.8888 0.140 Uiso 1 1 calc R U . . .
C19 C 0.5738(12) 0.4258(12) 0.7667(7) 0.122(2) Uani 1 1 d . U . . .
H19 H 0.5651 0.3238 0.7388 0.147 Uiso 1 1 calc R U . . .
C20 C 0.6496(10) 0.5340(12) 0.7330(7) 0.119(2) Uani 1 1 d . U . . .
H20 H 0.7027 0.5185 0.6772 0.143 Uiso 1 1 calc R U . . .
C6 C 0.1200(11) 1.0384(9) 0.7468(6) 0.106(2) Uani 1 1 d D U . . .
H6A H 0.2031 1.1285 0.7445 0.127 Uiso 1 1 calc R U . . .
H6B H 0.1942 0.9989 0.7973 0.127 Uiso 1 1 calc R U . . .
C7 C -0.0442(13) 1.0821(10) 0.7862(7) 0.127(3) Uani 1 1 d D U . . .
H7A H -0.1110 1.1295 0.7387 0.152 Uiso 1 1 calc R U . . .
H7B H -0.1334 0.9904 0.7816 0.152 Uiso 1 1 calc R U . . .
C8 C 0.0074(16) 1.1812(14) 0.8915(9) 0.173(4) Uani 1 1 d D U . . .
H8BC H 0.1062 1.2665 0.8952 0.208 Uiso 0.5 1 calc R U P A 2
H8BD H 0.0688 1.1285 0.9369 0.208 Uiso 0.5 1 calc R U P A 2
H8AA H 0.0789 1.2799 0.8953 0.208 Uiso 0.5 1 calc R U P B 1
H8AB H 0.0875 1.1419 0.9397 0.208 Uiso 0.5 1 calc R U P B 1
C9B C -0.129(4) 1.247(4) 0.945(3) 0.162(6) Uani 0.5 1 d D U P C 2
H9BA H -0.0586 1.3081 1.0166 0.195 Uiso 0.5 1 calc R U P C 2
H9BB H -0.1816 1.3124 0.9075 0.195 Uiso 0.5 1 calc R U P C 2
C10B C -0.288(5) 1.126(3) 0.946(3) 0.27(2) Uani 0.5 1 d D U P C 2
H10A H -0.3712 1.1718 0.9804 0.403 Uiso 0.5 1 calc R U P C 2
H10B H -0.3585 1.0671 0.8751 0.403 Uiso 0.5 1 calc R U P C 2
H10C H -0.2357 1.0628 0.9841 0.403 Uiso 0.5 1 calc R U P C 2
C9A C -0.175(3) 1.194(4) 0.923(3) 0.162(6) Uani 0.5 1 d D U P C 1
H9AA H -0.2707 1.2057 0.8659 0.195 Uiso 0.5 1 calc R U P C 1
H9AB H -0.2270 1.1046 0.9402 0.195 Uiso 0.5 1 calc R U P C 1
C10A C -0.119(4) 1.330(3) 1.0179(19) 0.207(12) Uani 0.5 1 d D U P C 1
H10D H -0.2295 1.3430 1.0406 0.310 Uiso 0.5 1 calc R U P C 1
H10E H -0.0242 1.3174 1.0739 0.310 Uiso 0.5 1 calc R U P C 1
H10F H -0.0676 1.4181 1.0000 0.310 Uiso 0.5 1 calc R U P C 1

loop_
_atom_site_aniso_label
_atom_site_aniso_U_11
_atom_site_aniso_U_22
_atom_site_aniso_U_33
_atom_site_aniso_U_23
_atom_site_aniso_U_13
_atom_site_aniso_U_12
Fe1 0.0503(4) 0.0892(6) 0.0715(5) 0.0294(4) 0.0155(3) 0.0218(4)
S1 0.0743(8) 0.0804(8) 0.1016(10) 0.0350(7) 0.0449(7) 0.0352(6)
C1 0.059(2) 0.080(3) 0.078(3) 0.028(2) 0.025(2) 0.030(2)
N1 0.078(3) 0.081(3) 0.096(3) 0.035(2) 0.042(2) 0.035(2)
C3 0.065(3) 0.089(3) 0.088(3) 0.032(2) 0.031(2) 0.033(2)
C4 0.054(2) 0.077(3) 0.075(3) 0.025(2) 0.020(2) 0.0237(19)
C5 0.074(3) 0.100(4) 0.114(4) 0.042(3) 0.043(3) 0.040(3)
C11 0.045(2) 0.075(3) 0.078(3) 0.026(2) 0.0106(18) 0.0186(18)
C12 0.060(3) 0.102(4) 0.104(4) 0.046(3) 0.035(3) 0.035(2)
C13 0.057(3) 0.111(4) 0.121(4) 0.063(3) 0.024(3) 0.021(3)
C14 0.071(3) 0.086(3) 0.100(4) 0.034(3) 0.002(3) 0.013(2)
C15 0.068(3) 0.078(3) 0.075(3) 0.024(2) 0.007(2) 0.019(2)
C16 0.062(3) 0.150(6) 0.132(5) 0.049(4) -0.009(3) -0.003(3)
C17 0.087(4) 0.172(6) 0.089(4) 0.014(4) -0.009(3) 0.029(4)
C18 0.087(4) 0.171(6) 0.096(4) 0.068(4) 0.005(3) 0.028(4)
C19 0.096(4) 0.168(6) 0.121(5) 0.065(4) 0.013(4) 0.070(4)
C20 0.061(3) 0.184(7) 0.118(5) 0.055(4) 0.020(3) 0.040(4)
C6 0.104(5) 0.114(5) 0.113(4) 0.030(4) 0.057(4) 0.036(4)
C7 0.122(6) 0.129(6) 0.146(6) 0.029(5) 0.077(5) 0.039(5)
C8 0.172(8) 0.199(10) 0.157(7) 0.015(7) 0.085(6) 0.072(7)
C9B 0.154(11) 0.232(17) 0.123(11) 0.032(10) 0.064(10) 0.101(10)
C10B 0.24(2) 0.24(2) 0.38(5) 0.05(2) 0.21(3) 0.107(16)
C9A 0.154(11) 0.232(17) 0.123(11) 0.032(10) 0.064(10) 0.101(10)
C10A 0.167(18) 0.30(2) 0.140(14) -0.001(16) 0.035(13) 0.125(16)

loop_
_atom_type_symbol
_atom_type_description
_atom_type_scat_dispersion_real
_atom_type_scat_dispersion_imag
_atom_type_scat_source
C C 0.0181 0.0091 'International Tables Vol C Tables 4.2.6.8 and 6.1.1.4'
H H 0.0000 0.0000 'International Tables Vol C Tables 4.2.6.8 and 6.1.1.4'
S S 0.3331 0.5567 'International Tables Vol C Tables 4.2.6.8 and 6.1.1.4'
Fe Fe -1.1336 3.1974 'International Tables Vol C Tables 4.2.6.8 and 6.1.1.4'
N N 0.0311 0.0180 'International Tables Vol C Tables 4.2.6.8 and 6.1.1.4'

loop_
_geom_angle_atom_site_label_1
_geom_angle_atom_site_label_2
_geom_angle_atom_site_label_3
_geom_angle
_geom_angle_site_symmetry_1
_geom_angle_site_symmetry_3
C16 Fe1 C17 42.5(3) . .
C16 Fe1 C20 39.3(3) . .
C17 Fe1 C20 67.9(4) . .
C16 Fe1 C13 160.7(4) . .
C17 Fe1 C13 122.3(4) . .
C20 Fe1 C13 158.0(4) . .
C16 Fe1 C15 124.6(3) . .
C17 Fe1 C15 164.6(3) . .
C20 Fe1 C15 107.4(3) . .
C13 Fe1 C15 67.7(3) . .
C16 Fe1 C14 158.4(4) . .
C17 Fe1 C14 155.5(4) . .
C20 Fe1 C14 122.2(4) . .
C13 Fe1 C14 40.4(3) . .
C15 Fe1 C14 39.6(2) . .
C16 Fe1 C12 125.6(4) . .
C17 Fe1 C12 110.8(3) . .
C20 Fe1 C12 159.6(4) . .
C13 Fe1 C12 40.6(2) . .
C15 Fe1 C12 68.2(3) . .
C14 Fe1 C12 67.9(3) . .
C16 Fe1 C18 68.3(4) . .
C17 Fe1 C18 40.7(3) . .
C20 Fe1 C18 65.5(4) . .
C13 Fe1 C18 108.2(3) . .
C15 Fe1 C18 152.2(3) . .
C14 Fe1 C18 119.2(3) . .
C12 Fe1 C18 127.8(3) . .
C16 Fe1 C19 65.9(4) . .
C17 Fe1 C19 67.7(4) . .
C20 Fe1 C19 37.5(4) . .
C13 Fe1 C19 124.3(4) . .
C15 Fe1 C19 118.2(3) . .
C14 Fe1 C19 105.9(4) . .
C12 Fe1 C19 162.6(3) . .
C18 Fe1 C19 39.6(3) . .
C16 Fe1 C11 109.7(3) . .
C17 Fe1 C11 128.0(3) . .
C20 Fe1 C11 122.7(3) . .
C13 Fe1 C11 68.6(2) . .
C15 Fe1 C11 41.0(2) . .
C14 Fe1 C11 68.2(2) . .
C12 Fe1 C11 40.9(2) . .
C18 Fe1 C11 165.5(3) . .
C19 Fe1 C11 153.9(3) . .
C1 S1 C4 89.9(2) . .
N1 C1 C1 124.8(6) . 2_676
N1 C1 S1 114.0(4) . .
C1 C1 S1 121.2(5) 2_676 .
C1 N1 C3 112.0(4) . .
C4 C3 N1 115.1(5) . .
C4 C3 C5 126.7(5) . .
N1 C3 C5 118.1(5) . .
C3 C4 C11 130.8(5) . .
C3 C4 S1 108.9(4) . .
C11 C4 S1 120.1(4) . .
C6 C5 C3 114.3(6) . .
C6 C5 H5A 108.7 . .
C3 C5 H5A 108.7 . .
C6 C5 H5B 108.7 . .
C3 C5 H5B 108.7 . .
H5A C5 H5B 107.6 . .
C12 C11 C15 105.1(5) . .
C12 C11 C4 128.5(5) . .
C15 C11 C4 126.3(5) . .
C12 C11 Fe1 68.4(3) . .
C15 C11 Fe1 68.1(3) . .
C4 C11 Fe1 127.7(3) . .
C13 C12 C11 108.7(5) . .
C13 C12 Fe1 69.4(3) . .
C11 C12 Fe1 70.8(3) . .
C13 C12 H12 125.7 . .
C11 C12 H12 125.7 . .
Fe1 C12 H12 125.8 . .
C14 C13 C12 107.9(6) . .
C14 C13 Fe1 70.1(3) . .
C12 C13 Fe1 70.0(3) . .
C14 C13 H13 126.0 . .
C12 C13 H13 126.0 . .
Fe1 C13 H13 125.4 . .
C15 C14 C13 108.8(6) . .
C15 C14 Fe1 70.0(3) . .
C13 C14 Fe1 69.5(4) . .
C15 C14 H14 125.6 . .
C13 C14 H14 125.6 . .
Fe1 C14 H14 126.4 . .
C14 C15 C11 109.5(6) . .
C14 C15 Fe1 70.3(3) . .
C11 C15 Fe1 70.9(3) . .
C14 C15 H15 125.3 . .
C11 C15 H15 125.3 . .
Fe1 C15 H15 125.1 . .
C20 C16 C17 106.3(9) . .
C20 C16 Fe1 70.9(4) . .
C17 C16 Fe1 68.9(4) . .
C20 C16 H16 126.8 . .
C17 C16 H16 126.8 . .
Fe1 C16 H16 125.0 . .
C18 C17 C16 104.6(8) . .
C18 C17 Fe1 70.6(4) . .
C16 C17 Fe1 68.6(4) . .
C18 C17 H17 127.7 . .
C16 C17 H17 127.7 . .
Fe1 C17 H17 124.8 . .
C19 C18 C17 107.9(8) . .
C19 C18 Fe1 70.6(4) . .
C17 C18 Fe1 68.7(4) . .
C19 C18 H18 126.0 . .
C17 C18 H18 126.0 . .
Fe1 C18 H18 126.3 . .
C20 C19 C18 109.3(10) . .
C20 C19 Fe1 70.2(4) . .
C18 C19 Fe1 69.8(4) . .
C20 C19 H19 125.3 . .
C18 C19 H19 125.3 . .
Fe1 C19 H19 126.3 . .
C19 C20 C16 111.8(9) . .
C19 C20 Fe1 72.3(5) . .
C16 C20 Fe1 69.8(4) . .
C19 C20 H20 124.1 . .
C16 C20 H20 124.1 . .
Fe1 C20 H20 125.4 . .
C5 C6 C7 114.3(7) . .
C5 C6 H6A 108.7 . .
C7 C6 H6A 108.7 . .
C5 C6 H6B 108.7 . .
C7 C6 H6B 108.7 . .
H6A C6 H6B 107.6 . .
C8 C7 C6 116.2(8) . .
C8 C7 H7A 108.2 . .
C6 C7 H7A 108.2 . .
C8 C7 H7B 108.2 . .
C6 C7 H7B 108.2 . .
H7A C7 H7B 107.4 . .
C7 C8 C9B 125.6(17) . .
C7 C8 C9A 109.0(14) . .
C7 C8 H8BC 105.9 . .
C9B C8 H8BC 105.9 . .
C7 C8 H8BD 105.9 . .
C9B C8 H8BD 105.9 . .
H8BC C8 H8BD 106.2 . .
C7 C8 H8AA 109.9 . .
C9A C8 H8AA 109.9 . .
C7 C8 H8AB 109.9 . .
C9A C8 H8AB 109.9 . .
H8AA C8 H8AB 108.3 . .
C10B C9B C8 112(2) . .
C10B C9B H9BA 109.3 . .
C8 C9B H9BA 109.3 . .
C10B C9B H9BB 109.3 . .
C8 C9B H9BB 109.3 . .
H9BA C9B H9BB 108.0 . .
C9B C10B H10A 109.5 . .
C9B C10B H10B 109.5 . .
H10A C10B H10B 109.5 . .
C9B C10B H10C 109.5 . .
H10A C10B H10C 109.5 . .
H10B C10B H10C 109.5 . .
C10A C9A C8 106.6(17) . .
C10A C9A H9AA 110.4 . .
C8 C9A H9AA 110.4 . .
C10A C9A H9AB 110.4 . .
C8 C9A H9AB 110.4 . .
H9AA C9A H9AB 108.6 . .
C9A C10A H10D 109.5 . .
C9A C10A H10E 109.5 . .
H10D C10A H10E 109.5 . .
C9A C10A H10F 109.5 . .
H10D C10A H10F 109.5 . .
H10E C10A H10F 109.5 . .

loop_
_geom_bond_atom_site_label_1
_geom_bond_atom_site_label_2
_geom_bond_distance
_geom_bond_site_symmetry_2
Fe1 C16 2.014(7) .
Fe1 C17 2.019(7) .
Fe1 C20 2.028(7) .
Fe1 C13 2.029(6) .
Fe1 C15 2.033(5) .
Fe1 C14 2.036(6) .
Fe1 C12 2.038(5) .
Fe1 C18 2.043(7) .
Fe1 C19 2.053(7) .
Fe1 C11 2.070(5) .
S1 C1 1.725(5) .
S1 C4 1.727(5) .
C1 N1 1.290(6) .
C1 C1 1.446(10) 2_676
N1 C3 1.374(7) .
C3 C4 1.367(7) .
C3 C5 1.498(7) .
C4 C11 1.446(7) .
C5 C6 1.462(9) .
C5 H5A 0.9700 .
C5 H5B 0.9700 .
C11 C12 1.435(8) .
C11 C15 1.439(7) .
C12 C13 1.411(9) .
C12 H12 0.9300 .
C13 C14 1.404(10) .
C13 H13 0.9300 .
C14 C15 1.379(9) .
C14 H14 0.9300 .
C15 H15 0.9300 .
C16 C20 1.361(12) .
C16 C17 1.463(12) .
C16 H16 0.9300 .
C17 C18 1.414(12) .
C17 H17 0.9300 .
C18 C19 1.389(11) .
C18 H18 0.9300 .
C19 C20 1.311(12) .
C19 H19 0.9300 .
C20 H20 0.9300 .
C6 C7 1.526(8) .
C6 H6A 0.9700 .
C6 H6B 0.9700 .
C7 C8 1.431(11) .
C7 H7A 0.9700 .
C7 H7B 0.9700 .
C8 C9B 1.513(11) .
C8 C9A 1.532(15) .
C8 H8BC 0.9700 .
C8 H8BD 0.9700 .
C8 H8AA 0.9700 .
C8 H8AB 0.9700 .
C9B C10B 1.497(12) .
C9B H9BA 0.9700 .
C9B H9BB 0.9700 .
C10B H10A 0.9600 .
C10B H10B 0.9600 .
C10B H10C 0.9600 .
C9A C10A 1.498(17) .
C9A H9AA 0.9700 .
C9A H9AB 0.9700 .
C10A H10D 0.9600 .
C10A H10E 0.9600 .
C10A H10F 0.9600 .

loop_
_geom_torsion_atom_site_label_1
_geom_torsion_atom_site_label_2
_geom_torsion_atom_site_label_3
_geom_torsion_atom_site_label_4
_geom_torsion
_geom_torsion_site_symmetry_1
_geom_torsion_site_symmetry_4
C4 S1 C1 N1 0.0(5) . .
C4 S1 C1 C1 -178.8(6) . 2_676
C1 C1 N1 C3 177.2(6) 2_676 .
S1 C1 N1 C3 -1.5(6) . .
C1 N1 C3 C4 2.8(7) . .
C1 N1 C3 C5 -177.1(5) . .
N1 C3 C4 C11 -176.4(5) . .
C5 C3 C4 C11 3.5(10) . .
N1 C3 C4 S1 -2.7(6) . .
C5 C3 C4 S1 177.2(5) . .
C1 S1 C4 C3 1.5(4) . .
C1 S1 C4 C11 176.0(4) . .
C4 C3 C5 C6 106.3(8) . .
N1 C3 C5 C6 -73.8(8) . .
C3 C4 C11 C12 -31.2(9) . .
S1 C4 C11 C12 155.7(4) . .
C3 C4 C11 C15 148.7(6) . .
S1 C4 C11 C15 -24.4(7) . .
C3 C4 C11 Fe1 -122.3(6) . .
S1 C4 C11 Fe1 64.6(6) . .
C15 C11 C12 C13 -0.8(6) . .
C4 C11 C12 C13 179.1(5) . .
Fe1 C11 C12 C13 -59.2(4) . .
C15 C11 C12 Fe1 58.4(3) . .
C4 C11 C12 Fe1 -121.7(5) . .
C11 C12 C13 C14 0.0(6) . .
Fe1 C12 C13 C14 -60.1(4) . .
C11 C12 C13 Fe1 60.1(4) . .
C12 C13 C14 C15 0.8(7) . .
Fe1 C13 C14 C15 -59.2(4) . .
C12 C13 C14 Fe1 60.1(4) . .
C13 C14 C15 C11 -1.4(6) . .
Fe1 C14 C15 C11 -60.3(4) . .
C13 C14 C15 Fe1 58.9(4) . .
C12 C11 C15 C14 1.3(6) . .
C4 C11 C15 C14 -178.6(5) . .
Fe1 C11 C15 C14 59.9(4) . .
C12 C11 C15 Fe1 -58.6(3) . .
C4 C11 C15 Fe1 121.5(5) . .
C20 C16 C17 C18 0.5(8) . .
Fe1 C16 C17 C18 61.9(5) . .
C20 C16 C17 Fe1 -61.4(5) . .
C16 C17 C18 C19 -0.6(8) . .
Fe1 C17 C18 C19 59.9(5) . .
C16 C17 C18 Fe1 -60.5(5) . .
C17 C18 C19 C20 0.5(9) . .
Fe1 C18 C19 C20 59.2(5) . .
C17 C18 C19 Fe1 -58.7(5) . .
C18 C19 C20 C16 -0.2(9) . .
Fe1 C19 C20 C16 58.8(6) . .
C18 C19 C20 Fe1 -59.0(5) . .
C17 C16 C20 C19 -0.2(9) . .
Fe1 C16 C20 C19 -60.3(6) . .
C17 C16 C20 Fe1 60.1(5) . .
C3 C5 C6 C7 174.4(7) . .
C5 C6 C7 C8 174.7(10) . .
C6 C7 C8 C9B 176(2) . .
C6 C7 C8 C9A -172(2) . .
C7 C8 C9B C10B 57(4) . .
C7 C8 C9A C10A -164(3) . .
